data_4129425
loop_
_publ_author_name
'Liberman-Martin, Allegra L'
'Bergman, Robert G.'
'Tilley, T. Don'

_publ_section_title
;
 Lewis Acidity of Bis(perfluorocatecholato)silane: Aldehyde
 Hydrosilylation Catalyzed by a Neutral Silicon Compound.
;
_journal_issue 16
_journal_name_full 'Journal of the American Chemical Society'
_journal_page_first 5328
_journal_page_last 5331
_journal_paper_doi 10.1021/jacs.5b02807
_journal_volume 137
_journal_year 2015
_chemical_formula_sum 'C31 H23 F10 N O5 Si'
_chemical_formula_weight 707.59
_chemical_name_common ALM-VIII-19
_space_group_crystal_system monoclinic
_space_group_IT_number 15
_space_group_name_Hall '-C 2yc'
_space_group_name_H-M_alt 'C 1 2/c 1'
_atom_sites_solution_hydrogens geom
_atom_sites_solution_primary iterative
_atom_sites_solution_secondary difmap
_audit_creation_method shelxl-2014
_cell_angle_alpha 90
_cell_angle_beta 106.444(2)
_cell_angle_gamma 90
_cell_formula_units_Z 8
_cell_length_a 33.591(2)
_cell_length_b 13.3628(8)
_cell_length_c 14.0068(8)
_cell_measurement_temperature 100(2)
_cell_volume 6030.1(6)
_computing_cell_refinement 'Bruker APEX2 v. 2009.1'
_computing_data_collection 'Bruker APEX2 v. 2009.1'
_computing_data_reduction 'Bruker APEX2 v. 2009.1'
_computing_molecular_graphics ORTEP-32
_computing_publication_material WinGX
_computing_structure_refinement 'shelxl-2014 (sheldrick, 2014)'
_computing_structure_solution SUPERFLIP
_diffrn_ambient_temperature 100(2)
_diffrn_detector_area_resol_mean 8.366
_diffrn_measured_fraction_theta_full 0.988
_diffrn_measured_fraction_theta_max 0.984
_diffrn_measurement_device_type 'Bruker APEX-II CCD'
_diffrn_measurement_method '\f and \w scans'
_diffrn_radiation_type cuk\a
_diffrn_radiation_wavelength 1.54178
_diffrn_reflns_av_R_equivalents 0.0272
_diffrn_reflns_av_unetI/netI 0.0184
_diffrn_reflns_Laue_measured_fraction_full 0.988
_diffrn_reflns_Laue_measured_fraction_max 0.984
_diffrn_reflns_limit_h_max 40
_diffrn_reflns_limit_h_min -40
_diffrn_reflns_limit_k_max 16
_diffrn_reflns_limit_k_min -16
_diffrn_reflns_limit_l_max 12
_diffrn_reflns_limit_l_min -16
_diffrn_reflns_number 36472
_diffrn_reflns_point_group_measured_fraction_full 0.988
_diffrn_reflns_point_group_measured_fraction_max 0.984
_diffrn_reflns_theta_full 67.000
_diffrn_reflns_theta_max 68.433
_diffrn_reflns_theta_min 2.743
_diffrn_source 'microfocus rotating anode'
_exptl_absorpt_coefficient_mu 1.651
_exptl_absorpt_correction_T_max 0.7531
_exptl_absorpt_correction_T_min 0.7011
_exptl_absorpt_correction_type multi-scan
_exptl_absorpt_process_details SADABS
_exptl_crystal_colour colorless
_exptl_crystal_density_diffrn 1.559
_exptl_crystal_description block
_exptl_crystal_F_000 2880
_exptl_crystal_size_max 0.040
_exptl_crystal_size_mid 0.030
_exptl_crystal_size_min 0.010
_refine_diff_density_max 0.791
_refine_diff_density_min -0.575
_refine_diff_density_rms 0.060
_refine_ls_extinction_method none
_refine_ls_goodness_of_fit_ref 1.032
_refine_ls_hydrogen_treatment constr
_refine_ls_matrix_type full
_refine_ls_number_parameters 433
_refine_ls_number_reflns 5457
_refine_ls_number_restraints 0
_refine_ls_restrained_S_all 1.032
_refine_ls_R_factor_all 0.0491
_refine_ls_R_factor_gt 0.0466
_refine_ls_shift/su_max 0.001
_refine_ls_shift/su_mean 0.000
_refine_ls_structure_factor_coef Fsqd
_refine_ls_weighting_details 'w=1/[\s^2^(fo^2^)+(0.0750p)^2^+11.3741p] where p=(fo^2^+2fc^2^)/3'
_refine_ls_weighting_scheme calc
_refine_ls_wR_factor_gt 0.1317
_refine_ls_wR_factor_ref 0.1342
_reflns_Friedel_coverage 0.000
_reflns_number_gt 5062
_reflns_number_total 5457
_reflns_threshold_expression 'i > 2\s(i)'
_cod_data_source_file ja5b02807_si_005.cif
_cod_data_source_block shelx
_cod_depositor_comments
;
The following automatic conversions were performed:

data item '_atom_site_adp_type' value 'uani' was changed to 'Uani' in
accordance with the
/home/saulius/struct/COD-crude-data/automatic-downloads/DataCite-retrospective/ACS/depositions/lib/dictionaries/cif_core.dic
dictionary named 'cif_core.dic' version 2.4.2 last updated on
2011-04-26 (48 times).

data item '_atom_site_adp_type' value 'uiso' was changed to 'Uiso' in
accordance with the
/home/saulius/struct/COD-crude-data/automatic-downloads/DataCite-retrospective/ACS/depositions/lib/dictionaries/cif_core.dic
dictionary named 'cif_core.dic' version 2.4.2 last updated on
2011-04-26 (23 times).

data item '_atom_site_refinement_flags_adp' value 'u' was changed to
'U' in accordance with the
/home/saulius/struct/COD-crude-data/automatic-downloads/DataCite-retrospective/ACS/depositions/lib/dictionaries/cif_core.dic
dictionary named 'cif_core.dic' version 2.4.2 last updated on
2011-04-26 (23 times).

data item '_atom_site_refinement_flags_posn' value 'r' was changed to
'R' in accordance with the
/home/saulius/struct/COD-crude-data/automatic-downloads/DataCite-retrospective/ACS/depositions/lib/dictionaries/cif_core.dic
dictionary named 'cif_core.dic' version 2.4.2 last updated on
2011-04-26 (23 times).

data item '_refine_ls_structure_factor_coef' value 'fsqd' was changed
to 'Fsqd' in accordance with the
/home/saulius/struct/COD-crude-data/automatic-downloads/DataCite-retrospective/ACS/depositions/lib/dictionaries/cif_core.dic
dictionary named 'cif_core.dic' version 2.4.2 last updated on
2011-04-26.

Automatic conversion script
Id: cif_fix_values 6909 2019-04-08 15:41:33Z antanas 
;
_cod_original_sg_symbol_Hall '-c 2yc'
_cod_original_sg_symbol_H-M 'c 2/c'
_cod_database_code 4129425
_shelx_space_group_comment
;
the symmetry employed for this shelxl refinement is uniquely defined
by the following loop, which should always be used as a source of
symmetry information in preference to the above space-group names.
they are only intended as comments.
;
_shelx_estimated_absorpt_t_min 0.937
_shelx_estimated_absorpt_t_max 0.984
_shelxl_version_number 2014-1

loop_
_space_group_symop_operation_xyz
'x, y, z'
'-x, y, -z+1/2'
'x+1/2, y+1/2, z'
'-x+1/2, y+1/2, -z+1/2'
'-x, -y, -z'
'x, -y, z-1/2'
'-x+1/2, -y+1/2, -z'
'x+1/2, -y+1/2, z-1/2'

loop_
_atom_site_label
_atom_site_type_symbol
_atom_site_fract_x
_atom_site_fract_y
_atom_site_fract_z
_atom_site_U_iso_or_equiv
_atom_site_adp_type
_atom_site_occupancy
_atom_site_site_symmetry_order
_atom_site_calc_flag
_atom_site_refinement_flags_posn
_atom_site_refinement_flags_adp
c1 c 0.78130(6) 0.05504(16) 0.13154(15) 0.0262(4) Uani 1 1 d . .
c2 c 0.76199(7) -0.03699(16) 0.11943(16) 0.0289(4) Uani 1 1 d . .
c3 c 0.71912(7) -0.04067(16) 0.08673(16) 0.0303(5) Uani 1 1 d . .
c4 c 0.69607(6) 0.04556(16) 0.06714(16) 0.0298(4) Uani 1 1 d . .
c5 c 0.71531(6) 0.13834(15) 0.07802(16) 0.0278(4) Uani 1 1 d . .
c6 c 0.75788(6) 0.14221(15) 0.11061(15) 0.0258(4) Uani 1 1 d . .
c7 c 0.90060(6) 0.25977(16) 0.14653(15) 0.0278(4) Uani 1 1 d . .
c8 c 0.94038(7) 0.26391(17) 0.13775(17) 0.0315(5) Uani 1 1 d . .
c9 c 0.95900(7) 0.35708(18) 0.13982(17) 0.0335(5) Uani 1 1 d . .
c10 c 0.93830(7) 0.44289(17) 0.15106(16) 0.0325(5) Uani 1 1 d . .
c11 c 0.89840(7) 0.43890(16) 0.16103(16) 0.0297(4) Uani 1 1 d . .
c12 c 0.87979(6) 0.34664(16) 0.15877(15) 0.0276(4) Uani 1 1 d . .
c13 c 0.84469(6) 0.16102(15) 0.38054(16) 0.0261(4) Uani 1 1 d . .
c14 c 0.80563(6) 0.10456(15) 0.37143(15) 0.0251(4) Uani 1 1 d . .
c15 c 0.76795(6) 0.15577(16) 0.34220(16) 0.0287(4) Uani 1 1 d . .
h15 h 0.7674 0.2257 0.3296 0.034 Uiso 1 1 calc R U
c16 c 0.73121(6) 0.10384(18) 0.33171(16) 0.0325(5) Uani 1 1 d . .
h16 h 0.7055 0.1387 0.3138 0.039 Uiso 1 1 calc R U
c17 c 0.73173(7) 0.00166(18) 0.34721(16) 0.0332(5) Uani 1 1 d . .
h17 h 0.7064 -0.0336 0.3391 0.040 Uiso 1 1 calc R U
c18 c 0.76910(7) -0.04933(16) 0.37453(16) 0.0332(5) Uani 1 1 d . .
h18 h 0.7693 -0.1197 0.3843 0.040 Uiso 1 1 calc R U
c19 c 0.80625(7) 0.00173(16) 0.38770(16) 0.0300(4) Uani 1 1 d . .
h19 h 0.8319 -0.0332 0.4077 0.036 Uiso 1 1 calc R U
c20 c 0.91470(6) 0.22042(17) 0.46802(18) 0.0320(5) Uani 1 1 d . .
h20 h 0.9317 0.2170 0.5392 0.038 Uiso 1 1 calc R U
c21 c 0.90922(7) 0.33156(17) 0.44218(19) 0.0359(5) Uani 1 1 d . .
h21a h 0.8936 0.3636 0.4834 0.054 Uiso 1 1 calc R U
h21b h 0.8940 0.3392 0.3717 0.054 Uiso 1 1 calc R U
h21c h 0.9365 0.3633 0.4549 0.054 Uiso 1 1 calc R U
c22 c 0.93877(7) 0.16250(19) 0.4089(2) 0.0394(5) Uani 1 1 d . .
h22a h 0.9410 0.0922 0.4298 0.059 Uiso 1 1 calc R U
h22b h 0.9666 0.1912 0.4212 0.059 Uiso 1 1 calc R U
h22c h 0.9242 0.1668 0.3378 0.059 Uiso 1 1 calc R U
c25 c 0.86911(7) 0.13367(17) 0.56063(17) 0.0319(5) Uani 1 1 d . .
h25 h 0.8415 0.0997 0.5467 0.038 Uiso 1 1 calc R U
c26 c 0.86836(7) 0.22382(19) 0.62680(18) 0.0381(5) Uani 1 1 d . .
h26a h 0.8465 0.2702 0.5917 0.057 Uiso 1 1 calc R U
h26b h 0.8953 0.2579 0.6428 0.057 Uiso 1 1 calc R U
h26c h 0.8628 0.2014 0.6884 0.057 Uiso 1 1 calc R U
c27 c 0.90226(8) 0.05732(19) 0.6097(2) 0.0414(6) Uani 1 1 d . .
h27a h 0.9012 0.0011 0.5641 0.062 Uiso 1 1 calc R U
h27b h 0.8972 0.0328 0.6711 0.062 Uiso 1 1 calc R U
h27c h 0.9297 0.0889 0.6254 0.062 Uiso 1 1 calc R U
c100 c 0.96269(9) 0.1965(3) -0.1302(2) 0.0645(9) Uani 1 1 d . .
c101 c 0.92388(9) 0.1874(3) -0.1133(2) 0.0567(8) Uani 1 1 d . .
c102 c 0.90232(9) 0.2717(3) -0.1064(2) 0.0560(8) Uani 1 1 d . .
h102 h 0.8757 0.2665 -0.0954 0.067 Uiso 1 1 calc R U
c103 c 0.91869(10) 0.3648(3) -0.1150(2) 0.0634(8) Uani 1 1 d . .
h103 h 0.9032 0.4233 -0.1108 0.076 Uiso 1 1 calc R U
c104 c 0.95649(10) 0.3731(3) -0.1294(2) 0.0680(10) Uani 1 1 d . .
h104 h 0.9680 0.4375 -0.1326 0.082 Uiso 1 1 calc R U
c105 c 0.97872(9) 0.2880(3) -0.1395(2) 0.0621(9) Uani 1 1 d . .
h105 h 1.0048 0.2938 -0.1529 0.075 Uiso 1 1 calc R U
n1 n 0.87416(5) 0.16904(13) 0.46311(13) 0.0272(4) Uani 1 1 d . .
o1 o 0.82245(4) 0.07324(11) 0.16389(11) 0.0285(3) Uani 1 1 d . .
o2 o 0.78146(4) 0.22629(10) 0.12781(11) 0.0274(3) Uani 1 1 d . .
o3 o 0.87750(4) 0.17616(11) 0.14398(11) 0.0297(3) Uani 1 1 d . .
o4 o 0.84107(4) 0.32901(11) 0.16465(11) 0.0284(3) Uani 1 1 d . .
o5 o 0.84931(4) 0.20823(11) 0.30293(11) 0.0290(3) Uani 1 1 d . .
f1 f 0.78372(4) -0.12247(9) 0.14014(11) 0.0381(3) Uani 1 1 d . .
f2 f 0.69938(4) -0.12968(9) 0.07486(11) 0.0403(3) Uani 1 1 d . .
f3 f 0.65428(4) 0.04001(10) 0.03894(11) 0.0389(3) Uani 1 1 d . .
f4 f 0.69190(4) 0.22203(9) 0.06071(10) 0.0355(3) Uani 1 1 d . .
f5 f 0.96106(4) 0.18122(11) 0.12645(11) 0.0408(3) Uani 1 1 d . .
f6 f 0.99777(4) 0.36359(11) 0.13040(11) 0.0422(3) Uani 1 1 d . .
f7 f 0.95691(4) 0.53283(11) 0.15227(11) 0.0418(3) Uani 1 1 d . .
f8 f 0.87857(4) 0.52354(9) 0.17103(11) 0.0384(3) Uani 1 1 d . .
f100 f 0.98348(7) 0.1134(2) -0.1365(2) 0.0930(7) Uani 1 1 d . .
f101 f 0.90863(7) 0.09775(18) -0.10692(17) 0.0791(6) Uani 1 1 d . .
si1 si 0.83307(2) 0.20102(4) 0.17610(4) 0.02484(16) Uani 1 1 d . .

loop_
_atom_site_aniso_label
_atom_site_aniso_U_11
_atom_site_aniso_U_22
_atom_site_aniso_U_33
_atom_site_aniso_U_23
_atom_site_aniso_U_13
_atom_site_aniso_U_12
c1 0.0234(10) 0.0290(10) 0.0276(10) -0.0018(8) 0.0097(8) 0.0000(8)
c2 0.0304(11) 0.0249(10) 0.0317(11) -0.0011(8) 0.0094(9) 0.0012(8)
c3 0.0327(11) 0.0266(10) 0.0301(11) -0.0026(8) 0.0062(9) -0.0078(8)
c4 0.0240(10) 0.0337(11) 0.0293(11) -0.0005(8) 0.0038(8) -0.0039(8)
c5 0.0256(10) 0.0272(10) 0.0303(11) 0.0001(8) 0.0072(8) 0.0022(8)
c6 0.0268(10) 0.0245(10) 0.0272(10) -0.0024(8) 0.0096(8) -0.0029(8)
c7 0.0260(10) 0.0304(11) 0.0284(10) 0.0024(8) 0.0097(8) -0.0011(8)
c8 0.0265(10) 0.0372(12) 0.0324(11) 0.0025(9) 0.0111(8) 0.0022(9)
c9 0.0220(10) 0.0486(14) 0.0307(11) 0.0028(9) 0.0089(8) -0.0050(9)
c10 0.0302(11) 0.0348(12) 0.0307(11) 0.0038(9) 0.0058(9) -0.0107(9)
c11 0.0289(11) 0.0288(11) 0.0305(11) 0.0022(8) 0.0068(8) -0.0020(8)
c12 0.0235(10) 0.0317(11) 0.0282(10) 0.0036(8) 0.0083(8) -0.0009(8)
c13 0.0239(10) 0.0219(9) 0.0352(11) -0.0005(8) 0.0127(8) 0.0002(7)
c14 0.0233(9) 0.0265(10) 0.0269(10) -0.0032(8) 0.0091(8) -0.0046(8)
c15 0.0267(10) 0.0271(10) 0.0343(11) -0.0041(8) 0.0119(8) -0.0017(8)
c16 0.0227(10) 0.0427(13) 0.0341(11) -0.0058(9) 0.0112(8) -0.0020(9)
c17 0.0311(11) 0.0419(13) 0.0285(11) -0.0044(9) 0.0116(9) -0.0147(9)
c18 0.0390(12) 0.0275(11) 0.0337(12) -0.0002(8) 0.0112(9) -0.0104(9)
c19 0.0286(10) 0.0274(11) 0.0342(11) 0.0012(8) 0.0091(9) -0.0011(8)
c20 0.0196(10) 0.0329(11) 0.0417(12) 0.0049(9) 0.0060(9) -0.0066(8)
c21 0.0312(11) 0.0303(11) 0.0439(13) 0.0016(9) 0.0069(9) -0.0088(9)
c22 0.0240(11) 0.0398(13) 0.0562(15) 0.0090(11) 0.0143(10) 0.0003(9)
c25 0.0263(10) 0.0357(12) 0.0331(11) 0.0022(9) 0.0076(9) -0.0080(9)
c26 0.0346(12) 0.0427(13) 0.0350(12) -0.0011(10) 0.0066(9) -0.0044(10)
c27 0.0384(13) 0.0361(13) 0.0485(14) 0.0117(10) 0.0105(11) -0.0030(10)
c100 0.0403(15) 0.093(3) 0.0540(18) 0.0121(17) 0.0027(13) 0.0191(16)
c101 0.0455(15) 0.085(2) 0.0371(14) 0.0112(14) 0.0078(11) -0.0156(15)
c102 0.0460(15) 0.086(2) 0.0381(15) -0.0007(14) 0.0160(12) -0.0027(15)
c103 0.0575(18) 0.084(2) 0.0492(17) 0.0094(16) 0.0154(14) 0.0014(16)
c104 0.0452(16) 0.101(3) 0.0529(18) 0.0225(17) 0.0056(13) -0.0016(17)
c105 0.0347(14) 0.090(2) 0.0612(18) 0.0270(17) 0.0132(13) -0.0046(15)
n1 0.0209(8) 0.0263(8) 0.0351(10) 0.0016(7) 0.0089(7) -0.0044(7)
o1 0.0233(7) 0.0237(7) 0.0403(8) -0.0010(6) 0.0120(6) 0.0001(5)
o2 0.0216(7) 0.0227(7) 0.0389(8) -0.0009(6) 0.0100(6) -0.0008(5)
o3 0.0266(7) 0.0258(7) 0.0416(8) 0.0012(6) 0.0174(6) 0.0010(6)
o4 0.0224(7) 0.0231(7) 0.0418(8) 0.0007(6) 0.0127(6) -0.0006(5)
o5 0.0260(7) 0.0277(7) 0.0349(8) -0.0001(6) 0.0114(6) -0.0055(6)
f1 0.0336(7) 0.0222(6) 0.0584(8) 0.0001(6) 0.0131(6) 0.0018(5)
f2 0.0354(7) 0.0261(6) 0.0536(8) -0.0008(6) 0.0031(6) -0.0092(5)
f3 0.0238(6) 0.0364(7) 0.0493(8) 0.0028(6) -0.0012(5) -0.0053(5)
f4 0.0258(6) 0.0292(6) 0.0492(8) 0.0018(5) 0.0070(5) 0.0018(5)
f5 0.0293(7) 0.0422(8) 0.0571(9) 0.0000(6) 0.0223(6) 0.0049(5)
f6 0.0249(6) 0.0556(9) 0.0494(8) 0.0015(6) 0.0159(6) -0.0082(6)
f7 0.0359(7) 0.0404(8) 0.0487(8) 0.0019(6) 0.0112(6) -0.0166(6)
f8 0.0359(7) 0.0255(6) 0.0537(8) -0.0003(6) 0.0127(6) -0.0033(5)
f100 0.0699(14) 0.1001(17) 0.1091(18) 0.0030(14) 0.0255(13) 0.0216(13)
f101 0.0713(13) 0.0806(14) 0.0826(14) 0.0009(11) 0.0171(10) -0.0127(11)
si1 0.0213(3) 0.0219(3) 0.0334(3) 0.0004(2) 0.0111(2) 0.00040(19)

loop_
_atom_type_symbol
_atom_type_description
_atom_type_scat_dispersion_real
_atom_type_scat_dispersion_imag
_atom_type_scat_source
c c 0.0181 0.0091 'international tables vol c tables 4.2.6.8 and 6.1.1.4'
h h 0.0000 0.0000 'international tables vol c tables 4.2.6.8 and 6.1.1.4'
n n 0.0311 0.0180 'international tables vol c tables 4.2.6.8 and 6.1.1.4'
o o 0.0492 0.0322 'international tables vol c tables 4.2.6.8 and 6.1.1.4'
f f 0.0727 0.0534 'international tables vol c tables 4.2.6.8 and 6.1.1.4'
si si 0.2541 0.3302 'international tables vol c tables 4.2.6.8 and 6.1.1.4'

loop_
_geom_angle_atom_site_label_1
_geom_angle_atom_site_label_2
_geom_angle_atom_site_label_3
_geom_angle
o1 c1 c2 127.15(19)
o1 c1 c6 112.63(18)
c2 c1 c6 120.22(19)
f1 c2 c1 121.64(19)
f1 c2 c3 119.53(19)
c1 c2 c3 118.82(19)
f2 c3 c4 119.09(19)
f2 c3 c2 120.10(19)
c4 c3 c2 120.81(19)
f3 c4 c3 119.61(19)
f3 c4 c5 119.71(19)
c3 c4 c5 120.67(19)
f4 c5 c6 121.84(18)
f4 c5 c4 119.46(18)
c6 c5 c4 118.63(19)
o2 c6 c5 126.23(19)
o2 c6 c1 112.92(18)
c5 c6 c1 120.84(19)
o3 c7 c8 126.4(2)
o3 c7 c12 112.81(18)
c8 c7 c12 120.8(2)
f5 c8 c7 121.8(2)
f5 c8 c9 119.78(19)
c7 c8 c9 118.4(2)
f6 c9 c10 119.5(2)
f6 c9 c8 119.8(2)
c10 c9 c8 120.7(2)
f7 c10 c9 119.8(2)
f7 c10 c11 119.3(2)
c9 c10 c11 121.0(2)
f8 c11 c12 121.46(19)
f8 c11 c10 120.07(19)
c12 c11 c10 118.5(2)
o4 c12 c11 126.46(19)
o4 c12 c7 112.90(18)
c11 c12 c7 120.61(19)
n1 c13 o5 117.58(18)
n1 c13 c14 123.42(18)
o5 c13 c14 118.96(18)
c19 c14 c15 120.19(19)
c19 c14 c13 120.97(18)
c15 c14 c13 118.79(18)
c16 c15 c14 119.5(2)
c16 c15 h15 120.3
c14 c15 h15 120.3
c17 c16 c15 120.4(2)
c17 c16 h16 119.8
c15 c16 h16 119.8
c16 c17 c18 120.02(19)
c16 c17 h17 120.0
c18 c17 h17 120.0
c17 c18 c19 120.4(2)
c17 c18 h18 119.8
c19 c18 h18 119.8
c18 c19 c14 119.5(2)
c18 c19 h19 120.3
c14 c19 h19 120.3
n1 c20 c22 110.81(18)
n1 c20 c21 112.64(17)
c22 c20 c21 114.37(19)
n1 c20 h20 106.1
c22 c20 h20 106.1
c21 c20 h20 106.1
c20 c21 h21a 109.5
c20 c21 h21b 109.5
h21a c21 h21b 109.5
c20 c21 h21c 109.5
h21a c21 h21c 109.5
h21b c21 h21c 109.5
c20 c22 h22a 109.5
c20 c22 h22b 109.5
h22a c22 h22b 109.5
c20 c22 h22c 109.5
h22a c22 h22c 109.5
h22b c22 h22c 109.5
n1 c25 c27 111.43(19)
n1 c25 c26 109.29(18)
c27 c25 c26 113.0(2)
n1 c25 h25 107.6
c27 c25 h25 107.6
c26 c25 h25 107.6
c25 c26 h26a 109.5
c25 c26 h26b 109.5
h26a c26 h26b 109.5
c25 c26 h26c 109.5
h26a c26 h26c 109.5
h26b c26 h26c 109.5
c25 c27 h27a 109.5
c25 c27 h27b 109.5
h27a c27 h27b 109.5
c25 c27 h27c 109.5
h27a c27 h27c 109.5
h27b c27 h27c 109.5
f100 c100 c105 121.1(3)
f100 c100 c101 118.3(4)
c105 c100 c101 120.7(3)
f101 c101 c102 121.6(3)
f101 c101 c100 119.4(3)
c102 c101 c100 118.9(3)
c101 c102 c103 120.5(3)
c101 c102 h102 119.7
c103 c102 h102 119.7
c104 c103 c102 120.3(4)
c104 c103 h103 119.8
c102 c103 h103 119.8
c103 c104 c105 120.3(4)
c103 c104 h104 119.8
c105 c104 h104 119.8
c100 c105 c104 119.2(3)
c100 c105 h105 120.4
c104 c105 h105 120.4
c13 n1 c25 122.13(17)
c13 n1 c20 121.97(18)
c25 n1 c20 115.79(17)
c1 o1 si1 111.79(12)
c6 o2 si1 112.53(12)
c7 o3 si1 111.66(13)
c12 o4 si1 110.70(13)
c13 o5 si1 139.65(14)
o2 si1 o5 113.01(8)
o2 si1 o3 143.02(8)
o5 si1 o3 103.85(8)
o2 si1 o1 89.91(7)
o5 si1 o1 98.85(7)
o3 si1 o1 87.32(7)
o2 si1 o4 86.29(7)
o5 si1 o4 91.61(7)
o3 si1 o4 89.86(7)
o1 si1 o4 169.54(8)

loop_
_geom_bond_atom_site_label_1
_geom_bond_atom_site_label_2
_geom_bond_distance
c1 o1 1.349(2)
c1 c2 1.378(3)
c1 c6 1.390(3)
c2 f1 1.342(2)
c2 c3 1.383(3)
c3 f2 1.349(2)
c3 c4 1.372(3)
c4 f3 1.348(2)
c4 c5 1.386(3)
c5 f4 1.349(2)
c5 c6 1.373(3)
c6 o2 1.356(2)
c7 o3 1.355(3)
c7 c8 1.377(3)
c7 c12 1.390(3)
c8 f5 1.338(3)
c8 c9 1.390(3)
c9 f6 1.348(2)
c9 c10 1.373(3)
c10 f7 1.353(2)
c10 c11 1.387(3)
c11 f8 1.340(3)
c11 c12 1.378(3)
c12 o4 1.347(2)
c13 n1 1.297(3)
c13 o5 1.304(3)
c13 c14 1.487(3)
c14 c19 1.392(3)
c14 c15 1.395(3)
c15 c16 1.387(3)
c15 h15 0.9500
c16 c17 1.382(3)
c16 h16 0.9500
c17 c18 1.384(3)
c17 h17 0.9500
c18 c19 1.388(3)
c18 h18 0.9500
c19 h19 0.9500
c20 n1 1.509(2)
c20 c22 1.522(3)
c20 c21 1.527(3)
c20 h20 1.0000
c21 h21a 0.9800
c21 h21b 0.9800
c21 h21c 0.9800
c22 h22a 0.9800
c22 h22b 0.9800
c22 h22c 0.9800
c25 n1 1.500(3)
c25 c27 1.523(3)
c25 c26 1.525(3)
c25 h25 1.0000
c26 h26a 0.9800
c26 h26b 0.9800
c26 h26c 0.9800
c27 h27a 0.9800
c27 h27b 0.9800
c27 h27c 0.9800
c100 f100 1.328(4)
c100 c105 1.357(5)
c100 c101 1.394(4)
c101 f101 1.316(4)
c101 c102 1.357(5)
c102 c103 1.379(5)
c102 h102 0.9500
c103 c104 1.345(5)
c103 h103 0.9500
c104 c105 1.390(5)
c104 h104 0.9500
c105 h105 0.9500
o1 si1 1.7427(15)
o2 si1 1.7065(14)
o3 si1 1.7090(14)
o4 si1 1.7458(15)
o5 si1 1.7070(16)
